data_1545269
loop_
_publ_author_name
'Zhao, Nian'
'Li, Ping'
'Mu, Xin'
'Liu, Chuanfang'
'Sun, Fuxing'
'Zhu, Guangshan'

_publ_section_title
;
 Facile synthesis of an ultra-stable metal-organic framework with
 excellent acid and base resistance
;
_journal_name_full 'Faraday Discuss.'
_journal_paper_doi 10.1039/C7FD00017K
_journal_year 2017
_chemical_formula_sum 'C12 H5 Cu2 N9'
_chemical_formula_weight 402.35
_space_group_crystal_system tetragonal
_space_group_IT_number 98
_space_group_name_Hall 'I 4bw 2bw'
_space_group_name_H-M_alt 'I 41 2 2'
_symmetry_space_group_name_Hall 'I 4bw 2bw'
_symmetry_space_group_name_H-M 'I 41 2 2'
_atom_sites_solution_hydrogens geom
_audit_creation_method SHELXL-2014/7
_audit_update_record
;
2017-01-16 deposited with the CCDC.
2017-02-13 downloaded from the CCDC.
;
_cell_angle_alpha 90
_cell_angle_beta 90
_cell_angle_gamma 90
_cell_formula_units_Z 4
_cell_length_a 9.281(17)
_cell_length_b 9.281(17)
_cell_length_c 22.07(5)
_cell_measurement_reflns_used 885
_cell_measurement_temperature 293(2)
_cell_measurement_theta_max 26.79
_cell_measurement_theta_min 2.38
_cell_volume 1901(7)
_computing_structure_refinement 'SHELXL-2014/7 (Sheldrick, 2014)'
_diffrn_ambient_temperature 293(2)
_diffrn_measured_fraction_theta_full 0.998
_diffrn_measured_fraction_theta_max 0.992
_diffrn_measurement_device_type CCD
_diffrn_radiation_type MoK\a
_diffrn_radiation_wavelength 0.71073
_diffrn_reflns_av_R_equivalents 0.1513
_diffrn_reflns_av_unetI/netI 0.0915
_diffrn_reflns_Laue_measured_fraction_full 0.998
_diffrn_reflns_Laue_measured_fraction_max 0.992
_diffrn_reflns_limit_h_max 12
_diffrn_reflns_limit_h_min -10
_diffrn_reflns_limit_k_max 12
_diffrn_reflns_limit_k_min -12
_diffrn_reflns_limit_l_max 29
_diffrn_reflns_limit_l_min -26
_diffrn_reflns_number 5753
_diffrn_reflns_point_group_measured_fraction_full 0.999
_diffrn_reflns_point_group_measured_fraction_max 0.993
_diffrn_reflns_theta_full 25.242
_diffrn_reflns_theta_max 28.517
_diffrn_reflns_theta_min 3.104
_exptl_absorpt_coefficient_mu 2.247
_exptl_absorpt_correction_type multi-scan
_exptl_absorpt_process_details sadabs
_exptl_crystal_colour colorless
_exptl_crystal_density_diffrn 1.406
_exptl_crystal_description Block
_exptl_crystal_F_000 792
_exptl_crystal_size_max 0.150
_exptl_crystal_size_mid 0.100
_exptl_crystal_size_min 0.100
_exptl_transmission_factor_max 0.864
_exptl_transmission_factor_min 0.864
_refine_diff_density_max 1.738
_refine_diff_density_min -1.168
_refine_diff_density_rms 0.177
_refine_ls_abs_structure_details
;
 Refined as an inversion twin.
;
_refine_ls_abs_structure_Flack 0.46(10)
_refine_ls_extinction_method none
_refine_ls_goodness_of_fit_ref 1.056
_refine_ls_hydrogen_treatment constr
_refine_ls_matrix_type full
_refine_ls_number_parameters 76
_refine_ls_number_reflns 1215
_refine_ls_number_restraints 12
_refine_ls_restrained_S_all 1.051
_refine_ls_R_factor_all 0.0993
_refine_ls_R_factor_gt 0.0721
_refine_ls_shift/su_max 0.000
_refine_ls_shift/su_mean 0.000
_refine_ls_structure_factor_coef Fsqd
_refine_ls_weighting_details 'w=1/[\s^2^(Fo^2^)+(0.1167P)^2^] where P=(Fo^2^+2Fc^2^)/3'
_refine_ls_weighting_scheme calc
_refine_ls_wR_factor_gt 0.1753
_refine_ls_wR_factor_ref 0.1951
_reflns_Friedel_coverage 0.642
_reflns_Friedel_fraction_full 1.000
_reflns_Friedel_fraction_max 0.996
_reflns_number_gt 912
_reflns_number_total 1215
_reflns_threshold_expression 'I > 2\s(I)'
_cod_data_source_file c7fd00017k2.cif
_cod_data_source_block 1
_cod_original_cell_volume 1901(8)
_cod_database_code 1545269
_shelx_shelxl_version_number 2014/7
_shelx_space_group_comment
;
The symmetry employed for this shelxl refinement is uniquely defined
by the following loop, which should always be used as a source of
symmetry information in preference to the above space-group names.
They are only intended as comments.
;
_shelx_estimated_absorpt_t_min 0.729
_shelx_estimated_absorpt_t_max 0.807

loop_
_space_group_symop_operation_xyz
'x, y, z'
'-y, x+1/2, z+1/4'
'-x+1/2, -y+1/2, z+1/2'
'y+1/2, -x, z+3/4'
'x, -y+1/2, -z+1/4'
'y+1/2, x+1/2, -z+1/2'
'-x+1/2, y, -z+3/4'
'-y, -x, -z'
'x+1/2, y+1/2, z+1/2'
'-y+1/2, x+1, z+3/4'
'-x+1, -y+1, z+1'
'y+1, -x+1/2, z+5/4'
'x+1/2, -y+1, -z+3/4'
'y+1, x+1, -z+1'
'-x+1, y+1/2, -z+5/4'
'-y+1/2, -x+1/2, -z+1/2'

loop_
_atom_site_label
_atom_site_type_symbol
_atom_site_fract_x
_atom_site_fract_y
_atom_site_fract_z
_atom_site_U_iso_or_equiv
_atom_site_adp_type
_atom_site_occupancy
_atom_site_site_symmetry_order
_atom_site_calc_flag
_atom_site_refinement_flags_posn
_atom_site_refinement_flags_adp
_atom_site_refinement_flags_occupancy
_atom_site_disorder_assembly
_atom_site_disorder_group
C5 C 0.739(10) 0.767(10) 0.064(5) 0.096(19) Uani 0.25 1 d . U P A -1
C4 C 0.683(7) 0.724(15) 0.110(4) 0.10(3) Uani 0.25 1 d . . P A -1
H4A H 0.7286 0.6362 0.1221 0.152 Uiso 0.25 1 calc R U P A -1
H4B H 0.5824 0.7059 0.1020 0.152 Uiso 0.25 1 calc R U P A -1
H4C H 0.6922 0.7950 0.1409 0.152 Uiso 0.25 1 calc R U P A -1
N3 N 0.781(6) 0.780(6) 0.018(2) 0.076(15) Uani 0.25 1 d . U P A -1
Cu1 Cu 0.2500 0.78923(15) 0.8750 0.0328(5) Uani 1 2 d S T P . .
N1 N 0.1623(9) 0.6769(9) 0.9409(3) 0.039(2) Uani 1 1 d . . . . .
N2 N 0.0808(8) 0.5907(8) 1.0911(3) 0.0337(19) Uani 1 1 d . . . . .
C3 C 0.1118(11) 0.6257(10) 0.9827(4) 0.036(2) Uani 1 1 d . . . . .
C2 C 0.0506(9) 0.5555(9) 1.0326(3) 0.029(2) Uani 1 1 d . . . . .
C1 C 0.0000 0.5000 1.1227(5) 0.033(3) Uani 1 2 d S T P . .
H1 H 0.0000 0.5000 1.1648 0.039 Uiso 1 2 calc R U P . .

loop_
_atom_site_aniso_label
_atom_site_aniso_U_11
_atom_site_aniso_U_22
_atom_site_aniso_U_33
_atom_site_aniso_U_23
_atom_site_aniso_U_13
_atom_site_aniso_U_12
C5 0.096(19) 0.096(19) 0.097(19) 0.0000(13) 0.0000(13) 0.0001(13)
C4 0.05(3) 0.15(10) 0.10(8) -0.01(6) -0.01(3) 0.03(5)
N3 0.076(15) 0.076(15) 0.076(15) 0.000(3) 0.000(3) 0.000(3)
Cu1 0.0382(9) 0.0386(9) 0.0217(7) 0.000 0.0001(5) 0.000
N1 0.046(5) 0.047(5) 0.025(3) 0.004(3) 0.002(3) -0.007(4)
N2 0.041(5) 0.039(5) 0.022(3) -0.001(3) -0.001(3) -0.007(3)
C3 0.047(6) 0.041(5) 0.020(3) -0.004(3) -0.003(3) -0.004(4)
C2 0.038(5) 0.030(5) 0.019(3) -0.001(3) -0.001(3) 0.000(4)
C1 0.042(6) 0.035(7) 0.022(5) 0.000 0.000 -0.007(5)

loop_
_atom_type_symbol
_atom_type_description
_atom_type_scat_dispersion_real
_atom_type_scat_dispersion_imag
_atom_type_scat_source
C C 0.0033 0.0016 'International Tables Vol C Tables 4.2.6.8 and 6.1.1.4'
H H 0.0000 0.0000 'International Tables Vol C Tables 4.2.6.8 and 6.1.1.4'
Cu Cu 0.3201 1.2651 'International Tables Vol C Tables 4.2.6.8 and 6.1.1.4'
N N 0.0061 0.0033 'International Tables Vol C Tables 4.2.6.8 and 6.1.1.4'

loop_
_geom_angle_atom_site_label_1
_geom_angle_atom_site_label_2
_geom_angle_atom_site_label_3
_geom_angle
_geom_angle_site_symmetry_1
_geom_angle_site_symmetry_3
C4 C5 N3 165(10) . .
C5 C4 H4A 109.5 . .
C5 C4 H4B 109.5 . .
H4A C4 H4B 109.5 . .
C5 C4 H4C 109.5 . .
H4A C4 H4C 109.5 . .
H4B C4 H4C 109.5 . .
N1 Cu1 N1 115.9(5) 7_556 .
N1 Cu1 N2 106.5(3) 7_556 8_667
N1 Cu1 N2 109.9(3) . 8_667
N1 Cu1 N2 109.9(3) 7_556 4_464
N1 Cu1 N2 106.5(3) . 4_464
N2 Cu1 N2 107.9(4) 8_667 4_464
C3 N1 Cu1 172.4(8) . .
C1 N2 C2 103.3(8) . .
C1 N2 Cu1 126.8(6) . 2_655
C2 N2 Cu1 129.9(6) . 2_655
N1 C3 C2 177.0(10) . .
N2 C2 C2 108.5(5) . 11_454
N2 C2 C3 123.5(8) . .
C2 C2 C3 128.1(5) 11_454 .
N2 C1 N2 116.5(10) 11_454 .
N2 C1 H1 121.8 11_454 .
N2 C1 H1 121.8 . .

loop_
_geom_bond_atom_site_label_1
_geom_bond_atom_site_label_2
_geom_bond_distance
_geom_bond_site_symmetry_2
C5 C4 1.20(15) .
C5 N3 1.08(10) .
C4 H4A 0.9600 .
C4 H4B 0.9600 .
C4 H4C 0.9600 .
Cu1 N1 1.966(8) 7_556
Cu1 N1 1.966(8) .
Cu1 N2 2.050(8) 8_667
Cu1 N2 2.050(8) 4_464
N1 C3 1.139(11) .
N2 C1 1.326(9) .
N2 C2 1.360(10) .
N2 Cu1 2.050(8) 2_655
C3 C2 1.401(11) .
C2 C2 1.394(18) 11_454
C1 N2 1.326(9) 11_454
C1 H1 0.9300 .

loop_
_geom_torsion_atom_site_label_1
_geom_torsion_atom_site_label_2
_geom_torsion_atom_site_label_3
_geom_torsion_atom_site_label_4
_geom_torsion
_geom_torsion_site_symmetry_1
_geom_torsion_site_symmetry_4
C1 N2 C2 C2 0.9(11) . 11_454
Cu1 N2 C2 C2 -176.5(7) 2_655 11_454
C1 N2 C2 C3 179.4(8) . .
Cu1 N2 C2 C3 2.1(13) 2_655 .
C2 N2 C1 N2 -0.3(4) . 11_454
Cu1 N2 C1 N2 177.1(7) 2_655 11_454
